data_4302469
loop_
_publ_author_name
'Erwan Galardon'
'Alain Tomas'
'Mohamed Selkti'
'Pascal Roussel'
'Isabelle Artaud'

_publ_section_title
;
Synthesis, Characterization, and Reactivity of Alkyldisulfanido Zinc
Complexes
;
_journal_name_full 'Inorganic Chemistry'
_journal_page_first 5921
_journal_page_last 5927
_journal_paper_doi 10.1021/ic900238v
_journal_volume 48
_journal_year 2009
_chemical_formula_sum 'C34 H37 B N6 S2 Zn'
_chemical_formula_weight 670.00
_chemical_name_systematic
;
 ?
;
_space_group_IT_number 14
_symmetry_cell_setting monoclinic
_symmetry_space_group_name_Hall '-P 2ybc'
_symmetry_space_group_name_H-M 'P 1 21/c 1'
_atom_sites_solution_hydrogens geom
_atom_sites_solution_primary direct
_atom_sites_solution_secondary difmap
_audit_creation_method 'WinGX routine CIF_UPDATE'
_cell_angle_alpha 90.00
_cell_angle_beta 99.06(5)
_cell_angle_gamma 90.00
_cell_formula_units_Z 4
_cell_length_a 11.216(2)
_cell_length_b 12.657(2)
_cell_length_c 24.353(3)
_cell_measurement_temperature 293(2)
_cell_volume 3414.0(10)
_computing_cell_refinement 'HKL Scalepack (Otwinowski & Minor 1997)'
_computing_data_collection 'Collect (Bruker AXS BV, 1997-2004)'
_computing_data_reduction 'HKL Denzo and Scalepack (Otwinowski & Minor 1997)'
_computing_molecular_graphics 'Ortep III (Farrugia, 1997)'
_computing_publication_material 'WinGX - version 1.63.02 (Farrugia, 1999)'
_computing_structure_refinement 'SHELXL-97 (Sheldrick, 1997)'
_computing_structure_solution 'SHELXS-97 (Sheldrick, 1997)'
_diffrn_ambient_temperature 293(2)
_diffrn_detector_area_resol_mean 9
_diffrn_measured_fraction_theta_full 0.996
_diffrn_measured_fraction_theta_max 0.996
_diffrn_measurement_device '95mm CCD camera on \k-goniostat'
_diffrn_measurement_device_type KappaCCD
_diffrn_measurement_method CCD
_diffrn_radiation_monochromator 'horizontally mounted graphite crystal'
_diffrn_radiation_source 'fine-focus sealed tube'
_diffrn_radiation_type MoK\a
_diffrn_radiation_wavelength 0.71073
_diffrn_reflns_av_R_equivalents 0.0944
_diffrn_reflns_av_sigmaI/netI 0.1130
_diffrn_reflns_limit_h_max 15
_diffrn_reflns_limit_h_min -15
_diffrn_reflns_limit_k_max 17
_diffrn_reflns_limit_k_min 0
_diffrn_reflns_limit_l_max 34
_diffrn_reflns_limit_l_min -34
_diffrn_reflns_number 19875
_diffrn_reflns_theta_full 30.06
_diffrn_reflns_theta_max 30.06
_diffrn_reflns_theta_min 1.69
_diffrn_standards_decay_% 0
_exptl_absorpt_coefficient_mu 0.874
_exptl_absorpt_correction_type none
_exptl_crystal_colour colourless
_exptl_crystal_density_diffrn 1.303
_exptl_crystal_density_method 'not measured'
_exptl_crystal_description irregular
_exptl_crystal_F_000 1400
_exptl_crystal_size_max 0.30
_exptl_crystal_size_mid 0.20
_exptl_crystal_size_min 0.15
_refine_diff_density_max 0.890
_refine_diff_density_min -0.559
_refine_diff_density_rms 0.086
_refine_ls_extinction_method none
_refine_ls_goodness_of_fit_ref 0.939
_refine_ls_hydrogen_treatment constr
_refine_ls_matrix_type full
_refine_ls_number_parameters 409
_refine_ls_number_reflns 9969
_refine_ls_number_restraints 3
_refine_ls_restrained_S_all 0.957
_refine_ls_R_factor_all 0.1538
_refine_ls_R_factor_gt 0.0591
_refine_ls_shift/su_max 0.001
_refine_ls_shift/su_mean 0.000
_refine_ls_structure_factor_coef Fsqd
_refine_ls_weighting_details 'calc w=1/[\s^2^(Fo^2^)+(0.1070P)^2^+0.0000P] where P=(Fo^2^+2Fc^2^)/3'
_refine_ls_weighting_scheme calc
_refine_ls_wR_factor_gt 0.1513
_refine_ls_wR_factor_ref 0.1971
_reflns_number_gt 4626
_reflns_number_total 9969
_reflns_threshold_expression >2sigma(I)
_cod_data_source_file ic900238v_si_002_1.cif
_cod_data_source_block erwc187
_cod_original_cell_volume 3414.2(9)
_cod_database_code 4302469

loop_
_symmetry_equiv_pos_as_xyz
'x, y, z'
'-x, y+1/2, -z+1/2'
'-x, -y, -z'
'x, -y-1/2, z-1/2'

loop_
_atom_site_label
_atom_site_type_symbol
_atom_site_fract_x
_atom_site_fract_y
_atom_site_fract_z
_atom_site_U_iso_or_equiv
_atom_site_adp_type
_atom_site_occupancy
_atom_site_symmetry_multiplicity
_atom_site_calc_flag
_atom_site_refinement_flags
_atom_site_disorder_assembly
_atom_site_disorder_group
Zn1 Zn 0.15572(3) 0.24814(3) 0.403333(17) 0.04338(14) Uani 1 1 d D A .
S1 S 0.33265(10) 0.21477(9) 0.37573(5) 0.0620(3) Uani 1 1 d D . .
N1 N 0.0903(2) 0.3988(2) 0.40966(12) 0.0423(6) Uani 1 1 d . . .
N2 N 0.1078(3) 0.2169(2) 0.48031(13) 0.0442(6) Uani 1 1 d . . .
N3 N -0.0046(3) 0.1763(2) 0.36741(14) 0.0499(7) Uani 1 1 d . . .
N4 N -0.0239(2) 0.4013(2) 0.42246(13) 0.0449(7) Uani 1 1 d . A .
N5 N -0.0133(3) 0.2343(2) 0.48039(13) 0.0462(7) Uani 1 1 d . A .
N6 N -0.1035(3) 0.2283(2) 0.38031(14) 0.0509(8) Uani 1 1 d . A .
C5 C 0.1215(3) 0.5000(3) 0.40249(15) 0.0449(8) Uani 1 1 d . A .
C6 C 0.2444(3) 0.5314(3) 0.39368(16) 0.0462(8) Uani 1 1 d . . .
C7 C 0.2596(4) 0.6129(3) 0.35743(18) 0.0571(10) Uani 1 1 d . A .
H7 H 0.1927 0.6458 0.3370 0.068 Uiso 1 1 calc R . .
C8 C 0.3753(4) 0.6452(4) 0.3518(2) 0.0772(14) Uani 1 1 d . . .
H8 H 0.3859 0.7001 0.3276 0.093 Uiso 1 1 calc R A .
C9 C 0.4737(4) 0.5969(4) 0.3814(2) 0.0801(15) Uani 1 1 d . A .
H9 H 0.5510 0.6185 0.3771 0.096 Uiso 1 1 calc R . .
C10 C 0.4588(4) 0.5167(4) 0.4172(2) 0.0714(13) Uani 1 1 d . . .
H10 H 0.5261 0.4840 0.4373 0.086 Uiso 1 1 calc R A .
C11 C 0.3446(3) 0.4839(3) 0.42395(19) 0.0568(10) Uani 1 1 d . A .
H11 H 0.3352 0.4300 0.4488 0.068 Uiso 1 1 calc R . .
C12 C 0.0257(3) 0.5658(3) 0.40867(18) 0.0528(9) Uani 1 1 d . . .
H12 H 0.0234 0.6389 0.4047 0.063 Uiso 1 1 calc R A .
C13 C -0.0647(3) 0.5025(3) 0.42168(17) 0.0499(9) Uani 1 1 d . A .
C14 C -0.1870(4) 0.5326(4) 0.4342(2) 0.0734(13) Uani 1 1 d . . .
H14A H -0.2481 0.5050 0.4057 0.110 Uiso 1 1 calc R A .
H14B H -0.1935 0.6081 0.4353 0.110 Uiso 1 1 calc R . .
H14C H -0.1978 0.5037 0.4695 0.110 Uiso 1 1 calc R . .
C15 C 0.1465(3) 0.1563(3) 0.52493(15) 0.0473(8) Uani 1 1 d . A .
C16 C 0.0500(4) 0.1348(3) 0.55329(18) 0.0584(10) Uani 1 1 d . . .
H16 H 0.0522 0.0949 0.5855 0.070 Uiso 1 1 calc R A .
C17 C -0.0500(3) 0.1853(3) 0.52358(17) 0.0516(9) Uani 1 1 d . A .
C18 C -0.1766(4) 0.1882(4) 0.5347(2) 0.0681(12) Uani 1 1 d . . .
H18A H -0.2074 0.2589 0.5296 0.102 Uiso 1 1 calc R A .
H18B H -0.1786 0.1661 0.5723 0.102 Uiso 1 1 calc R . .
H18C H -0.2254 0.1415 0.5095 0.102 Uiso 1 1 calc R . .
C19 C 0.2731(3) 0.1254(3) 0.53861(15) 0.0480(8) Uani 1 1 d . . .
C20 C 0.3651(4) 0.1863(3) 0.5230(2) 0.0651(12) Uani 1 1 d . A .
H20 H 0.3457 0.2488 0.5036 0.078 Uiso 1 1 calc R . .
C21 C 0.4835(4) 0.1567(4) 0.5355(2) 0.0777(14) Uani 1 1 d . . .
H21 H 0.5434 0.1987 0.5243 0.093 Uiso 1 1 calc R A .
C22 C 0.5140(5) 0.0646(5) 0.5647(2) 0.0851(16) Uani 1 1 d . A .
H22 H 0.5944 0.0439 0.5731 0.102 Uiso 1 1 calc R . .
C23 C 0.4255(5) 0.0043(4) 0.5810(3) 0.0899(17) Uani 1 1 d . . .
H23 H 0.4463 -0.0573 0.6010 0.108 Uiso 1 1 calc R A .
C24 C 0.3058(4) 0.0324(4) 0.5685(2) 0.0707(12) Uani 1 1 d . A .
H24 H 0.2467 -0.0102 0.5798 0.085 Uiso 1 1 calc R . .
C25 C -0.2046(4) 0.1954(3) 0.34699(19) 0.0604(11) Uani 1 1 d . . .
C26 C -0.3262(4) 0.2400(4) 0.3501(3) 0.0887(17) Uani 1 1 d . A .
H26A H -0.3426 0.2341 0.3875 0.133 Uiso 1 1 calc R . .
H26B H -0.3861 0.2015 0.3255 0.133 Uiso 1 1 calc R . .
H26C H -0.3282 0.3130 0.3393 0.133 Uiso 1 1 calc R . .
C27 C -0.1707(4) 0.1195(4) 0.3123(2) 0.0691(12) Uani 1 1 d . A .
H27 H -0.2211 0.0829 0.2848 0.083 Uiso 1 1 calc R . .
C28 C -0.0463(4) 0.1079(3) 0.32636(16) 0.0549(9) Uani 1 1 d . A .
C29 C 0.0333(4) 0.0311(3) 0.30510(17) 0.0630(11) Uani 1 1 d . . .
C30 C 0.1348(4) -0.0087(3) 0.33868(18) 0.0632(11) Uani 1 1 d . A .
H30 H 0.1542 0.0146 0.3752 0.076 Uiso 1 1 calc R . .
C31 C 0.2074(5) -0.0828(4) 0.3184(2) 0.0786(14) Uani 1 1 d . . .
H31 H 0.2765 -0.1072 0.3410 0.094 Uiso 1 1 calc R A .
C32 C 0.1784(6) -0.1204(4) 0.2654(2) 0.0938(17) Uani 1 1 d . A .
H32 H 0.2266 -0.1711 0.2521 0.113 Uiso 1 1 calc R . .
C33 C 0.0791(7) -0.0832(5) 0.2324(3) 0.114(2) Uani 1 1 d . . .
H33 H 0.0596 -0.1079 0.1961 0.137 Uiso 1 1 calc R A .
C34 C 0.0067(6) -0.0093(4) 0.2521(2) 0.101(2) Uani 1 1 d . A .
H34 H -0.0622 0.0142 0.2290 0.121 Uiso 1 1 calc R . .
B35 B -0.0887(4) 0.2975(3) 0.4331(2) 0.0494(10) Uani 1 1 d . . .
H35 H -0.1682 0.3134 0.4429 0.059 Uiso 1 1 calc R A .
S21 S 0.34079(15) 0.31982(12) 0.31137(7) 0.0739(4) Uani 0.85 1 d PD A 1
C1A C 0.3019(6) 0.2511(5) 0.2455(2) 0.0716(14) Uani 0.85 1 d P A 1
C2A C 0.3465(9) 0.3205(7) 0.2034(3) 0.135(3) Uani 0.85 1 d P A 1
H2A1 H 0.4323 0.3292 0.2129 0.203 Uiso 0.85 1 calc PR A 1
H2A2 H 0.3079 0.3882 0.2029 0.203 Uiso 0.85 1 calc PR A 1
H2A3 H 0.3280 0.2885 0.1673 0.203 Uiso 0.85 1 calc PR A 1
C3A C 0.1703(8) 0.2358(8) 0.2329(4) 0.144(4) Uani 0.85 1 d P A 1
H3A1 H 0.1444 0.1917 0.2608 0.217 Uiso 0.85 1 calc PR A 1
H3A2 H 0.1501 0.2027 0.1972 0.217 Uiso 0.85 1 calc PR A 1
H3A3 H 0.1307 0.3031 0.2324 0.217 Uiso 0.85 1 calc PR A 1
C4A C 0.3669(8) 0.1456(6) 0.2467(3) 0.116(3) Uani 0.85 1 d P A 1
H4A1 H 0.4525 0.1571 0.2543 0.174 Uiso 0.85 1 calc PR A 1
H4A2 H 0.3464 0.1114 0.2113 0.174 Uiso 0.85 1 calc PR A 1
H4A3 H 0.3429 0.1018 0.2752 0.174 Uiso 0.85 1 calc PR A 1
S22 S 0.3287(9) 0.1681(8) 0.3008(4) 0.089(3) Uani 0.15 1 d PD A 2

loop_
_atom_site_aniso_label
_atom_site_aniso_U_11
_atom_site_aniso_U_22
_atom_site_aniso_U_33
_atom_site_aniso_U_23
_atom_site_aniso_U_13
_atom_site_aniso_U_12
Zn1 0.0404(2) 0.0416(2) 0.0490(2) 0.00215(19) 0.00934(15) 0.00513(17)
S1 0.0524(6) 0.0663(6) 0.0705(7) 0.0061(5) 0.0195(5) 0.0194(5)
N1 0.0381(14) 0.0356(14) 0.0543(17) 0.0034(12) 0.0107(12) 0.0043(11)
N2 0.0418(15) 0.0436(15) 0.0476(17) 0.0064(12) 0.0088(13) 0.0030(12)
N3 0.0501(17) 0.0448(16) 0.0531(18) 0.0017(14) 0.0024(14) 0.0013(13)
N4 0.0355(14) 0.0442(16) 0.0562(18) 0.0026(13) 0.0107(13) 0.0063(12)
N5 0.0408(15) 0.0480(18) 0.0515(17) 0.0051(13) 0.0126(13) 0.0031(12)
N6 0.0406(16) 0.0495(18) 0.062(2) 0.0067(14) 0.0061(14) -0.0044(12)
C5 0.0482(19) 0.0385(18) 0.047(2) 0.0009(14) 0.0037(16) 0.0008(14)
C6 0.0431(18) 0.0386(18) 0.058(2) -0.0034(15) 0.0102(16) -0.0025(14)
C7 0.055(2) 0.045(2) 0.071(3) 0.0053(18) 0.010(2) -0.0014(17)
C8 0.074(3) 0.063(3) 0.098(4) 0.016(3) 0.024(3) -0.013(2)
C9 0.055(3) 0.078(3) 0.109(4) 0.004(3) 0.019(3) -0.017(2)
C10 0.044(2) 0.080(3) 0.088(3) 0.011(3) 0.005(2) 0.001(2)
C11 0.048(2) 0.055(2) 0.067(3) 0.0057(19) 0.0074(19) -0.0042(17)
C12 0.052(2) 0.0354(18) 0.070(3) -0.0002(17) 0.0057(18) 0.0074(15)
C13 0.0441(19) 0.046(2) 0.059(2) -0.0015(16) 0.0067(16) 0.0133(15)
C14 0.052(2) 0.065(3) 0.106(4) -0.006(3) 0.023(2) 0.020(2)
C15 0.056(2) 0.0374(18) 0.048(2) 0.0009(15) 0.0076(16) 0.0006(15)
C16 0.066(3) 0.054(2) 0.056(2) 0.0115(19) 0.014(2) -0.0039(19)
C17 0.058(2) 0.048(2) 0.053(2) -0.0006(17) 0.0180(18) -0.0068(17)
C18 0.062(3) 0.077(3) 0.071(3) 0.004(2) 0.025(2) -0.009(2)
C19 0.055(2) 0.0413(19) 0.045(2) 0.0023(15) -0.0010(16) 0.0062(16)
C20 0.057(2) 0.054(2) 0.080(3) 0.010(2) -0.004(2) 0.0032(19)
C21 0.054(3) 0.074(3) 0.100(4) -0.004(3) -0.001(2) -0.001(2)
C22 0.069(3) 0.084(4) 0.092(4) -0.006(3) -0.019(3) 0.023(3)
C23 0.089(4) 0.067(3) 0.105(4) 0.025(3) -0.009(3) 0.029(3)
C24 0.082(3) 0.051(2) 0.075(3) 0.015(2) 0.002(2) 0.010(2)
C25 0.048(2) 0.059(3) 0.069(3) 0.017(2) -0.0052(19) -0.0117(19)
C26 0.043(2) 0.105(4) 0.112(4) 0.009(3) -0.006(2) -0.005(2)
C27 0.072(3) 0.059(3) 0.068(3) 0.003(2) -0.017(2) -0.012(2)
C28 0.069(3) 0.048(2) 0.043(2) 0.0068(16) -0.0048(18) -0.0045(18)
C29 0.092(3) 0.048(2) 0.044(2) 0.0007(17) -0.005(2) 0.002(2)
C30 0.092(3) 0.045(2) 0.048(2) -0.0017(17) -0.003(2) 0.008(2)
C31 0.105(4) 0.055(3) 0.071(3) -0.005(2) -0.001(3) 0.015(2)
C32 0.139(5) 0.069(3) 0.071(3) -0.013(3) 0.009(3) 0.018(3)
C33 0.166(6) 0.106(5) 0.064(3) -0.040(3) -0.007(4) 0.033(4)
C34 0.140(5) 0.094(4) 0.058(3) -0.015(3) -0.022(3) 0.029(4)
B35 0.036(2) 0.051(2) 0.063(3) 0.009(2) 0.0134(19) 0.0046(17)
S21 0.0943(10) 0.0637(8) 0.0704(9) 0.0015(7) 0.0338(8) 0.0002(7)
C1A 0.083(4) 0.082(4) 0.051(3) 0.014(3) 0.017(2) 0.010(3)
C2A 0.212(10) 0.123(7) 0.082(5) 0.027(5) 0.063(6) 0.044(7)
C3A 0.101(6) 0.227(12) 0.097(6) 0.008(7) -0.007(5) -0.007(6)
C4A 0.176(8) 0.097(5) 0.080(5) -0.021(4) 0.033(5) 0.024(5)
S22 0.099(7) 0.085(6) 0.091(7) 0.003(5) 0.038(6) 0.021(5)

loop_
_atom_type_symbol
_atom_type_description
_atom_type_scat_dispersion_real
_atom_type_scat_dispersion_imag
_atom_type_scat_source
B B 0.0013 0.0007 'International Tables Vol C Tables 4.2.6.8 and 6.1.1.4'
H H 0.0000 0.0000 'International Tables Vol C Tables 4.2.6.8 and 6.1.1.4'
C C 0.0033 0.0016 'International Tables Vol C Tables 4.2.6.8 and 6.1.1.4'
N N 0.0061 0.0033 'International Tables Vol C Tables 4.2.6.8 and 6.1.1.4'
S S 0.1246 0.1234 'International Tables Vol C Tables 4.2.6.8 and 6.1.1.4'
Zn Zn 0.2839 1.4301 'International Tables Vol C Tables 4.2.6.8 and 6.1.1.4'

loop_
_geom_angle_atom_site_label_1
_geom_angle_atom_site_label_2
_geom_angle_atom_site_label_3
_geom_angle
_geom_angle_site_symmetry_1
_geom_angle_site_symmetry_3
_geom_angle_publ_flag
N1 Zn1 N2 87.88(12) . . ?
N1 Zn1 N3 98.16(12) . . ?
N2 Zn1 N3 88.09(13) . . ?
N1 Zn1 S1 122.82(8) . . ?
N2 Zn1 S1 127.35(10) . . ?
N3 Zn1 S1 122.73(10) . . ?
S22 S1 S21 58.2(3) . . ?
S22 S1 Zn1 117.2(3) . . ?
S21 S1 Zn1 104.71(7) . . ?
C5 N1 N4 106.3(3) . . ?
C5 N1 Zn1 140.3(2) . . ?
N4 N1 Zn1 113.4(2) . . ?
C15 N2 N5 106.4(3) . . ?
C15 N2 Zn1 138.2(2) . . ?
N5 N2 Zn1 111.6(2) . . ?
C28 N3 N6 106.3(3) . . ?
C28 N3 Zn1 140.1(3) . . ?
N6 N3 Zn1 111.8(2) . . ?
C13 N4 N1 110.1(3) . . ?
C13 N4 B35 129.7(3) . . ?
N1 N4 B35 120.2(3) . . ?
C17 N5 N2 110.6(3) . . ?
C17 N5 B35 128.8(3) . . ?
N2 N5 B35 120.5(3) . . ?
C25 N6 N3 110.3(3) . . ?
C25 N6 B35 130.2(3) . . ?
N3 N6 B35 118.7(3) . . ?
N1 C5 C12 109.6(3) . . ?
N1 C5 C6 122.7(3) . . ?
C12 C5 C6 127.5(3) . . ?
C7 C6 C11 119.5(3) . . ?
C7 C6 C5 120.1(3) . . ?
C11 C6 C5 120.3(3) . . ?
C6 C7 C8 119.6(4) . . ?
C6 C7 H7 120.2 . . ?
C8 C7 H7 120.2 . . ?
C9 C8 C7 120.4(5) . . ?
C9 C8 H8 119.8 . . ?
C7 C8 H8 119.8 . . ?
C8 C9 C10 120.0(4) . . ?
C8 C9 H9 120.0 . . ?
C10 C9 H9 120.0 . . ?
C9 C10 C11 120.6(4) . . ?
C9 C10 H10 119.7 . . ?
C11 C10 H10 119.7 . . ?
C10 C11 C6 119.9(4) . . ?
C10 C11 H11 120.0 . . ?
C6 C11 H11 120.0 . . ?
C13 C12 C5 106.8(3) . . ?
C13 C12 H12 126.6 . . ?
C5 C12 H12 126.6 . . ?
N4 C13 C12 107.2(3) . . ?
N4 C13 C14 123.5(4) . . ?
C12 C13 C14 129.3(3) . . ?
C13 C14 H14A 109.5 . . ?
C13 C14 H14B 109.5 . . ?
H14A C14 H14B 109.5 . . ?
C13 C14 H14C 109.5 . . ?
H14A C14 H14C 109.5 . . ?
H14B C14 H14C 109.5 . . ?
N2 C15 C16 109.5(3) . . ?
N2 C15 C19 121.0(3) . . ?
C16 C15 C19 129.5(3) . . ?
C17 C16 C15 106.1(3) . . ?
C17 C16 H16 127.0 . . ?
C15 C16 H16 127.0 . . ?
N5 C17 C16 107.4(3) . . ?
N5 C17 C18 123.5(4) . . ?
C16 C17 C18 129.1(4) . . ?
C17 C18 H18A 109.5 . . ?
C17 C18 H18B 109.5 . . ?
H18A C18 H18B 109.5 . . ?
C17 C18 H18C 109.5 . . ?
H18A C18 H18C 109.5 . . ?
H18B C18 H18C 109.5 . . ?
C20 C19 C24 117.6(4) . . ?
C20 C19 C15 121.8(3) . . ?
C24 C19 C15 120.6(4) . . ?
C21 C20 C19 121.7(4) . . ?
C21 C20 H20 119.1 . . ?
C19 C20 H20 119.1 . . ?
C20 C21 C22 119.9(5) . . ?
C20 C21 H21 120.0 . . ?
C22 C21 H21 120.0 . . ?
C23 C22 C21 119.4(5) . . ?
C23 C22 H22 120.3 . . ?
C21 C22 H22 120.3 . . ?
C22 C23 C24 121.5(5) . . ?
C22 C23 H23 119.3 . . ?
C24 C23 H23 119.3 . . ?
C23 C24 C19 119.9(5) . . ?
C23 C24 H24 120.1 . . ?
C19 C24 H24 120.1 . . ?
N6 C25 C27 107.4(4) . . ?
N6 C25 C26 122.8(4) . . ?
C27 C25 C26 129.9(4) . . ?
C25 C26 H26A 109.5 . . ?
C25 C26 H26B 109.5 . . ?
H26A C26 H26B 109.5 . . ?
C25 C26 H26C 109.5 . . ?
H26A C26 H26C 109.5 . . ?
H26B C26 H26C 109.5 . . ?
C25 C27 C28 106.6(4) . . ?
C25 C27 H27 126.7 . . ?
C28 C27 H27 126.7 . . ?
N3 C28 C27 109.4(4) . . ?
N3 C28 C29 121.8(4) . . ?
C27 C28 C29 128.7(4) . . ?
C34 C29 C30 117.0(4) . . ?
C34 C29 C28 121.5(4) . . ?
C30 C29 C28 121.4(4) . . ?
C31 C30 C29 120.7(4) . . ?
C31 C30 H30 119.7 . . ?
C29 C30 H30 119.7 . . ?
C32 C31 C30 120.5(5) . . ?
C32 C31 H31 119.8 . . ?
C30 C31 H31 119.8 . . ?
C33 C32 C31 119.5(5) . . ?
C33 C32 H32 120.3 . . ?
C31 C32 H32 120.3 . . ?
C32 C33 C34 120.4(5) . . ?
C32 C33 H33 119.8 . . ?
C34 C33 H33 119.8 . . ?
C33 C34 C29 121.9(5) . . ?
C33 C34 H34 119.1 . . ?
C29 C34 H34 119.1 . . ?
N4 B35 N5 110.5(3) . . ?
N4 B35 N6 109.6(3) . . ?
N5 B35 N6 107.6(3) . . ?
N4 B35 H35 109.7 . . ?
N5 B35 H35 109.7 . . ?
N6 B35 H35 109.7 . . ?
C1A S21 S1 109.15(19) . . ?
C3A C1A C2A 111.5(7) . . ?
C3A C1A C4A 110.5(7) . . ?
C2A C1A C4A 108.5(6) . . ?
C3A C1A S21 109.9(5) . . ?
C2A C1A S21 105.4(5) . . ?
C4A C1A S21 110.9(4) . . ?
C1A C2A H2A1 109.5 . . ?
C1A C2A H2A2 109.5 . . ?
H2A1 C2A H2A2 109.5 . . ?
C1A C2A H2A3 109.5 . . ?
H2A1 C2A H2A3 109.5 . . ?
H2A2 C2A H2A3 109.5 . . ?
C1A C3A H3A1 109.5 . . ?
C1A C3A H3A2 109.5 . . ?
H3A1 C3A H3A2 109.5 . . ?
C1A C3A H3A3 109.5 . . ?
H3A1 C3A H3A3 109.5 . . ?
H3A2 C3A H3A3 109.5 . . ?
C1A C4A H4A1 109.5 . . ?
C1A C4A H4A2 109.5 . . ?
H4A1 C4A H4A2 109.5 . . ?
C1A C4A H4A3 109.5 . . ?
H4A1 C4A H4A3 109.5 . . ?
H4A2 C4A H4A3 109.5 . . ?

loop_
_geom_bond_atom_site_label_1
_geom_bond_atom_site_label_2
_geom_bond_distance
_geom_bond_site_symmetry_2
_geom_bond_publ_flag
Zn1 N1 2.058(3) . ?
Zn1 N2 2.068(3) . ?
Zn1 N3 2.081(3) . ?
Zn1 S1 2.2336(12) . ?
S1 S22 1.911(9) . ?
S1 S21 2.0681(19) . ?
N1 C5 1.347(4) . ?
N1 N4 1.366(4) . ?
N2 C15 1.344(5) . ?
N2 N5 1.376(4) . ?
N3 C28 1.349(5) . ?
N3 N6 1.369(4) . ?
N4 C13 1.360(4) . ?
N4 B35 1.542(5) . ?
N5 C17 1.341(5) . ?
N5 B35 1.541(5) . ?
N6 C25 1.351(5) . ?
N6 B35 1.542(6) . ?
C5 C12 1.385(5) . ?
C5 C6 1.482(5) . ?
C6 C7 1.385(5) . ?
C6 C11 1.381(5) . ?
C7 C8 1.389(6) . ?
C7 H7 0.9300 . ?
C8 C9 1.364(7) . ?
C8 H8 0.9300 . ?
C9 C10 1.366(7) . ?
C9 H9 0.9300 . ?
C10 C11 1.379(5) . ?
C10 H10 0.9300 . ?
C11 H11 0.9300 . ?
C12 C13 1.368(5) . ?
C12 H12 0.9300 . ?
C13 C14 1.501(5) . ?
C14 H14A 0.9600 . ?
C14 H14B 0.9600 . ?
C14 H14C 0.9600 . ?
C15 C16 1.399(5) . ?
C15 C19 1.461(5) . ?
C16 C17 1.390(6) . ?
C16 H16 0.9300 . ?
C17 C18 1.487(5) . ?
C18 H18A 0.9600 . ?
C18 H18B 0.9600 . ?
C18 H18C 0.9600 . ?
C19 C20 1.388(6) . ?
C19 C24 1.401(5) . ?
C20 C21 1.366(6) . ?
C20 H20 0.9300 . ?
C21 C22 1.381(7) . ?
C21 H21 0.9300 . ?
C22 C23 1.360(7) . ?
C22 H22 0.9300 . ?
C23 C24 1.376(6) . ?
C23 H23 0.9300 . ?
C24 H24 0.9300 . ?
C25 C27 1.372(7) . ?
C25 C26 1.489(6) . ?
C26 H26A 0.9600 . ?
C26 H26B 0.9600 . ?
C26 H26C 0.9600 . ?
C27 C28 1.392(6) . ?
C27 H27 0.9300 . ?
C28 C29 1.468(6) . ?
C29 C34 1.376(7) . ?
C29 C30 1.387(6) . ?
C30 C31 1.383(6) . ?
C30 H30 0.9300 . ?
C31 C32 1.367(7) . ?
C31 H31 0.9300 . ?
C32 C33 1.350(8) . ?
C32 H32 0.9300 . ?
C33 C34 1.375(8) . ?
C33 H33 0.9300 . ?
C34 H34 0.9300 . ?
B35 H35 0.9800 . ?
S21 C1A 1.816(6) . ?
C1A C3A 1.472(10) . ?
C1A C2A 1.496(9) . ?
C1A C4A 1.519(9) . ?
C2A H2A1 0.9600 . ?
C2A H2A2 0.9600 . ?
C2A H2A3 0.9600 . ?
C3A H3A1 0.9600 . ?
C3A H3A2 0.9600 . ?
C3A H3A3 0.9600 . ?
C4A H4A1 0.9600 . ?
C4A H4A2 0.9600 . ?
C4A H4A3 0.9600 . ?
